data_2211737
loop_
_publ_author_name
'Shi, Ai-E'
'Zhang, Shuang'
'Li, Bai-Yan'
'Hou, Yan-Jun'
'Hou, Guang-Feng'

_publ_section_title
;
 Hexaaquacobalt(II) bis[(4-nitrophenylsulfanyl)acetate]
;
_journal_coeditor_code BI2120
_journal_issue 1
_journal_name_full 'Acta Crystallographica Section E'
_journal_page_first m265
_journal_page_last m266
_journal_paper_doi 10.1107/S1600536806054390
_journal_volume 63
_journal_year 2007
_chemical_formula_iupac '[Co (H2 O)6] (C8 H6 N O4 S)2'
_chemical_formula_moiety 'H12 Co1 O6 2+, 2(C8 H6 N O4 S -)'
_chemical_formula_sum 'C16 H24 Co N2 O14 S2'
_chemical_formula_weight 591.42
_chemical_name_systematic
;
Hexaaquacobalt(II) bis[(4-nitrophenylsulfanyl)acetate]
;
_space_group_IT_number 2
_symmetry_cell_setting triclinic
_symmetry_space_group_name_Hall '-P 1'
_symmetry_space_group_name_H-M 'P -1'
_atom_sites_solution_hydrogens geom
_atom_sites_solution_primary direct
_atom_sites_solution_secondary difmap
_cell_angle_alpha 102.07(2)
_cell_angle_beta 102.23(3)
_cell_angle_gamma 105.32(3)
_cell_formula_units_Z 1
_cell_length_a 7.164(6)
_cell_length_b 7.639(5)
_cell_length_c 12.011(8)
_cell_measurement_reflns_used 5081
_cell_measurement_temperature 291(2)
_cell_measurement_theta_max 54.98
_cell_measurement_theta_min 6.15
_cell_volume 594.6(8)
_computing_cell_refinement RAPID-AUTO
_computing_data_collection 'RAPID-AUTO (Rigaku, 1998)'
_computing_data_reduction 'CrystalStructure (Rigaku/MSC, 2002)'
_computing_molecular_graphics 'SHELXTL (Bruker, 1997)'
_computing_publication_material SHELXL97
_computing_structure_refinement 'SHELXL97 (Sheldrick, 1997)'
_computing_structure_solution 'SHELXS97 (Sheldrick, 1997)'
_diffrn_ambient_temperature 291(2)
_diffrn_measured_fraction_theta_full 0.990
_diffrn_measured_fraction_theta_max 0.990
_diffrn_measurement_device_type 'Rigaku R-AXIS RAPID'
_diffrn_measurement_method \w
_diffrn_radiation_monochromator graphite
_diffrn_radiation_source 'fine-focus sealed tube'
_diffrn_radiation_type MoK\a
_diffrn_radiation_wavelength 0.71073
_diffrn_reflns_av_R_equivalents 0.0184
_diffrn_reflns_av_sigmaI/netI 0.0240
_diffrn_reflns_limit_h_max 9
_diffrn_reflns_limit_h_min -9
_diffrn_reflns_limit_k_max 9
_diffrn_reflns_limit_k_min -9
_diffrn_reflns_limit_l_max 15
_diffrn_reflns_limit_l_min -15
_diffrn_reflns_number 5922
_diffrn_reflns_theta_full 27.48
_diffrn_reflns_theta_max 27.48
_diffrn_reflns_theta_min 3.07
_diffrn_standards_interval_count 0
_diffrn_standards_interval_time 0
_diffrn_standards_number 0
_exptl_absorpt_coefficient_mu 0.970
_exptl_absorpt_correction_T_max 0.903
_exptl_absorpt_correction_T_min 0.803
_exptl_absorpt_correction_type multi-scan
_exptl_absorpt_process_details '(ABSCOR; Higashi, 1995)'
_exptl_crystal_colour brown
_exptl_crystal_density_diffrn 1.652
_exptl_crystal_density_method 'not measured'
_exptl_crystal_description block
_exptl_crystal_F_000 305
_exptl_crystal_size_max 0.24
_exptl_crystal_size_mid 0.22
_exptl_crystal_size_min 0.11
_refine_diff_density_max 0.311
_refine_diff_density_min -0.288
_refine_ls_extinction_method none
_refine_ls_goodness_of_fit_ref 0.981
_refine_ls_hydrogen_treatment constr
_refine_ls_matrix_type full
_refine_ls_number_parameters 160
_refine_ls_number_reflns 2700
_refine_ls_number_restraints 0
_refine_ls_restrained_S_all 0.980
_refine_ls_R_factor_all 0.0333
_refine_ls_R_factor_gt 0.0271
_refine_ls_shift/su_max 0.000
_refine_ls_shift/su_mean 0.000
_refine_ls_structure_factor_coef Fsqd
_refine_ls_weighting_details 'calc w=1/[\s^2^(Fo^2^)+(0.0522P)^2^+0.4155P] where P=(Fo^2^+2Fc^2^)/3'
_refine_ls_weighting_scheme calc
_refine_ls_wR_factor_gt 0.0718
_refine_ls_wR_factor_ref 0.0917
_reflns_number_gt 2379
_reflns_number_total 2700
_reflns_threshold_expression I>2\s(I)
_cod_data_source_file bi2120.cif
_cod_data_source_block I
_cod_database_code 2211737
_cod_database_fobs_code 2211737

loop_
_symmetry_equiv_pos_as_xyz
'x, y, z'
'-x, -y, -z'

loop_
_atom_site_type_symbol
_atom_site_label
_atom_site_fract_x
_atom_site_fract_y
_atom_site_fract_z
_atom_site_U_iso_or_equiv
_atom_site_adp_type
_atom_site_calc_flag
_atom_site_refinement_flags
_atom_site_occupancy
Co Co1 0.0000 0.5000 0.0000 0.02268(12) Uani d S 1
O O5 -0.0142(2) 0.22292(19) -0.04278(14) 0.0352(3) Uani d D 1
H H8 0.0946 0.1983 -0.0252 0.053 Uiso d RD 1
H H7 -0.1120 0.1356 -0.0397 0.053 Uiso d RD 1
O O6 0.3214(2) 0.5803(2) 0.06909(14) 0.0323(3) Uani d D 1
H H9 0.3799 0.6198 0.0198 0.049 Uiso d RD 1
H H10 0.3749 0.5020 0.0932 0.049 Uiso d RD 1
O O7 -0.0400(2) 0.4862(2) 0.16695(13) 0.0354(3) Uani d D 1
H H11 -0.1642 0.4456 0.1634 0.053 Uiso d RD 1
H H12 0.0239 0.4279 0.2040 0.053 Uiso d RD 1
N N1 0.8216(3) -0.2458(3) 0.65636(19) 0.0440(5) Uani d . 1
O O2 0.2937(2) 0.0813(2) 0.02457(14) 0.0361(3) Uani d . 1
O O1 0.5454(2) 0.3446(2) 0.12537(15) 0.0382(4) Uani d . 1
O O4 0.7618(4) -0.4174(3) 0.6181(2) 0.0693(6) Uani d . 1
O O3 0.9129(4) -0.1658(3) 0.76007(17) 0.0700(7) Uani d . 1
S S1 0.67040(8) 0.23290(7) 0.33680(5) 0.03332(14) Uani d . 1
C C1 0.7095(3) 0.0796(3) 0.42356(18) 0.0275(4) Uani d . 1
C C2 0.6363(3) -0.1170(3) 0.3830(2) 0.0346(5) Uani d . 1
H H1 0.5620 -0.1766 0.3042 0.042 Uiso calc R 1
C C3 0.6737(4) -0.2240(3) 0.4596(2) 0.0377(5) Uani d . 1
H H2 0.6262 -0.3554 0.4328 0.045 Uiso calc R 1
C C4 0.7824(3) -0.1329(3) 0.5760(2) 0.0332(4) Uani d . 1
C C5 0.8576(3) 0.0623(3) 0.61961(19) 0.0359(5) Uani d . 1
H H3 0.9309 0.1207 0.6987 0.043 Uiso calc R 1
C C6 0.8205(3) 0.1671(3) 0.5422(2) 0.0346(5) Uani d . 1
H H4 0.8703 0.2984 0.5694 0.042 Uiso calc R 1
C C7 0.5187(3) 0.0701(3) 0.19517(18) 0.0326(4) Uani d . 1
H H5 0.5974 -0.0017 0.1624 0.039 Uiso calc R 1
H H6 0.4031 -0.0181 0.2057 0.039 Uiso calc R 1
C C8 0.4463(3) 0.1742(3) 0.10922(18) 0.0290(4) Uani d . 1

loop_
_atom_site_aniso_label
_atom_site_aniso_U_11
_atom_site_aniso_U_22
_atom_site_aniso_U_33
_atom_site_aniso_U_12
_atom_site_aniso_U_13
_atom_site_aniso_U_23
Co1 0.02395(19) 0.02020(18) 0.02549(19) 0.00725(13) 0.00540(14) 0.01122(14)
O5 0.0318(8) 0.0237(7) 0.0502(9) 0.0093(6) 0.0064(7) 0.0158(7)
O6 0.0280(7) 0.0330(7) 0.0409(8) 0.0111(6) 0.0097(6) 0.0186(6)
O7 0.0344(8) 0.0445(9) 0.0336(8) 0.0143(7) 0.0097(6) 0.0222(7)
N1 0.0503(12) 0.0569(13) 0.0477(12) 0.0347(10) 0.0222(10) 0.0313(11)
O2 0.0325(8) 0.0384(8) 0.0388(8) 0.0126(6) 0.0053(6) 0.0173(7)
O1 0.0340(8) 0.0358(8) 0.0475(9) 0.0073(6) 0.0081(7) 0.0258(7)
O4 0.0837(16) 0.0477(12) 0.0835(16) 0.0267(11) 0.0110(13) 0.0390(11)
O3 0.119(2) 0.0784(15) 0.0360(10) 0.0646(15) 0.0179(11) 0.0270(10)
S1 0.0407(3) 0.0286(3) 0.0311(3) 0.0090(2) 0.0082(2) 0.0141(2)
C1 0.0264(9) 0.0321(10) 0.0300(9) 0.0123(8) 0.0110(8) 0.0142(8)
C2 0.0362(11) 0.0317(10) 0.0332(10) 0.0093(9) 0.0048(9) 0.0108(9)
C3 0.0386(12) 0.0309(11) 0.0433(12) 0.0105(9) 0.0076(9) 0.0147(10)
C4 0.0319(10) 0.0427(12) 0.0363(11) 0.0190(9) 0.0138(9) 0.0216(10)
C5 0.0399(12) 0.0430(12) 0.0282(10) 0.0190(10) 0.0078(9) 0.0117(9)
C6 0.0401(12) 0.0303(10) 0.0332(10) 0.0127(9) 0.0079(9) 0.0093(9)
C7 0.0395(11) 0.0308(10) 0.0299(10) 0.0117(9) 0.0082(8) 0.0146(9)
C8 0.0272(10) 0.0357(11) 0.0327(10) 0.0124(8) 0.0139(8) 0.0189(9)

loop_
_atom_type_symbol
_atom_type_description
_atom_type_scat_dispersion_real
_atom_type_scat_dispersion_imag
_atom_type_scat_source
C C 0.0033 0.0016 'International Tables Vol C Tables 4.2.6.8 and 6.1.1.4'
H H 0.0000 0.0000 'International Tables Vol C Tables 4.2.6.8 and 6.1.1.4'
Co Co 0.3494 0.9721 'International Tables Vol C Tables 4.2.6.8 and 6.1.1.4'
N N 0.0061 0.0033 'International Tables Vol C Tables 4.2.6.8 and 6.1.1.4'
O O 0.0106 0.0060 'International Tables Vol C Tables 4.2.6.8 and 6.1.1.4'
S S 0.1246 0.1234 'International Tables Vol C Tables 4.2.6.8 and 6.1.1.4'

loop_
_geom_angle_atom_site_label_1
_geom_angle_atom_site_label_2
_geom_angle_atom_site_label_3
_geom_angle_site_symmetry_1
_geom_angle_site_symmetry_3
_geom_angle
O5 Co1 O5 . 2_565 180.00(10)
O5 Co1 O7 . . 90.71(7)
O5 Co1 O7 2_565 . 89.29(7)
O5 Co1 O7 . 2_565 89.29(7)
O5 Co1 O7 2_565 2_565 90.71(7)
O7 Co1 O7 . 2_565 180.0
O5 Co1 O6 . 2_565 90.63(7)
O5 Co1 O6 2_565 2_565 89.37(7)
O7 Co1 O6 . 2_565 88.52(7)
O7 Co1 O6 2_565 2_565 91.48(7)
O5 Co1 O6 . . 89.37(7)
O5 Co1 O6 2_565 . 90.63(7)
O7 Co1 O6 . . 91.48(7)
O7 Co1 O6 2_565 . 88.52(7)
O6 Co1 O6 2_565 . 180.00(9)
Co1 O5 H8 . . 117.8
Co1 O5 H7 . . 122.4
H8 O5 H7 . . 110.9
Co1 O6 H9 . . 110.6
Co1 O6 H10 . . 119.9
H9 O6 H10 . . 107.9
Co1 O7 H11 . . 111.6
Co1 O7 H12 . . 117.4
H11 O7 H12 . . 109.8
O3 N1 O4 . . 121.8(2)
O3 N1 C4 . . 119.0(2)
O4 N1 C4 . . 119.2(2)
C1 S1 C7 . . 102.22(11)
C2 C1 C6 . . 119.28(19)
C2 C1 S1 . . 125.04(17)
C6 C1 S1 . . 115.68(16)
C3 C2 C1 . . 120.2(2)
C3 C2 H1 . . 119.9
C1 C2 H1 . . 119.9
C4 C3 C2 . . 118.9(2)
C4 C3 H2 . . 120.5
C2 C3 H2 . . 120.5
C3 C4 C5 . . 122.6(2)
C3 C4 N1 . . 118.8(2)
C5 C4 N1 . . 118.6(2)
C6 C5 C4 . . 117.9(2)
C6 C5 H3 . . 121.1
C4 C5 H3 . . 121.1
C5 C6 C1 . . 121.1(2)
C5 C6 H4 . . 119.4
C1 C6 H4 . . 119.4
C8 C7 S1 . . 111.02(15)
C8 C7 H5 . . 109.4
S1 C7 H5 . . 109.4
C8 C7 H6 . . 109.4
S1 C7 H6 . . 109.4
H5 C7 H6 . . 108.0
O2 C8 O1 . . 124.39(19)
O2 C8 C7 . . 116.74(19)
O1 C8 C7 . . 118.84(19)

loop_
_geom_bond_atom_site_label_1
_geom_bond_atom_site_label_2
_geom_bond_site_symmetry_2
_geom_bond_distance
Co1 O5 . 2.0405(19)
Co1 O6 . 2.144(2)
Co1 O7 . 2.105(2)
Co1 O5 2_565 2.0405(19)
Co1 O7 2_565 2.105(2)
Co1 O6 2_565 2.144(2)
O5 H8 . 0.843
O5 H7 . 0.844
O6 H9 . 0.855
O6 H10 . 0.857
O7 H11 . 0.850
O7 H12 . 0.844
N1 O3 . 1.216(3)
N1 O4 . 1.218(3)
N1 C4 . 1.454(3)
O2 C8 . 1.245(3)
O1 C8 . 1.258(3)
S1 C1 . 1.760(2)
S1 C7 . 1.800(2)
C1 C2 . 1.392(3)
C1 C6 . 1.397(3)
C2 C3 . 1.382(3)
C2 H1 . 0.930
C3 C4 . 1.375(3)
C3 H2 . 0.930
C4 C5 . 1.384(3)
C5 C6 . 1.376(3)
C5 H3 . 0.930
C6 H4 . 0.930
C7 C8 . 1.517(3)
C7 H5 . 0.970
C7 H6 . 0.970

loop_
_geom_hbond_atom_site_label_D
_geom_hbond_atom_site_label_H
_geom_hbond_atom_site_label_A
_geom_hbond_site_symmetry_A
_geom_hbond_distance_DH
_geom_hbond_distance_HA
_geom_hbond_distance_DA
_geom_hbond_angle_DHA
O5 H7 O2 2 0.84 1.89 2.720(3) 169.2
O5 H8 O2 . 0.84 1.93 2.749(3) 163.5
O6 H9 O1 2_665 0.85 1.98 2.813(3) 164.7
O6 H10 O1 . 0.86 1.96 2.802(3) 165.4
O7 H11 O1 1_455 0.85 1.93 2.773(3) 169.8
O7 H12 O3 2_656 0.84 2.27 3.053(3) 154.5
